data_4506878
loop_
_publ_author_name
'Nath, Naba K.'
'Nangia, Ashwini'

_publ_section_title
;
 Isomorphous Crystals by Chloro--Methyl Exchange in Polymorphic Fuchsones
;
_journal_issue 11
_journal_name_full 'Crystal Growth &amp; Design'
_journal_page_first 5411
_journal_paper_doi 10.1021/cg3010097
_journal_volume 12
_journal_year 2012
_chemical_formula_sum 'C21.5 H17.75 Cl1.5 O'
_chemical_formula_weight 345.28
_chemical_name_systematic
; 
 ? 
;
_space_group_IT_number 14
_symmetry_cell_setting monoclinic
_symmetry_space_group_name_Hall '-P 2ybc'
_symmetry_space_group_name_H-M 'P 1 21/c 1'
_atom_sites_solution_hydrogens geom
_atom_sites_solution_primary direct
_atom_sites_solution_secondary difmap
_audit_creation_method SHELXL-97
_cell_angle_alpha 90.00
_cell_angle_beta 95.8030(10)
_cell_angle_gamma 90.00
_cell_formula_units_Z 4
_cell_length_a 7.6040(6)
_cell_length_b 12.5706(11)
_cell_length_c 18.1989(15)
_cell_measurement_reflns_used 5339
_cell_measurement_temperature 100
_cell_measurement_theta_max 26.04
_cell_measurement_theta_min 2.25
_cell_volume 1730.7(2)
_computing_cell_refinement 'Bruker SMART'
_computing_data_collection 'Bruker SMART'
_computing_data_reduction 'Bruker SAINT'
_computing_molecular_graphics 'Bruker SHELXTL'
_computing_publication_material 'Bruker SHELXTL'
_computing_structure_refinement 'SHELXL-97 (Sheldrick, 1997)'
_computing_structure_solution 'SHELXS-97 (Sheldrick, 1990)'
_diffrn_ambient_temperature 100
_diffrn_measured_fraction_theta_full 0.998
_diffrn_measured_fraction_theta_max 0.998
_diffrn_measurement_device_type 'CCD area detector'
_diffrn_measurement_method 'phi and omega scans'
_diffrn_radiation_monochromator graphite
_diffrn_radiation_source 'fine-focus sealed tube'
_diffrn_radiation_type MoK\a
_diffrn_radiation_wavelength 0.71073
_diffrn_reflns_av_R_equivalents 0.0310
_diffrn_reflns_av_sigmaI/netI 0.0226
_diffrn_reflns_limit_h_max 9
_diffrn_reflns_limit_h_min -9
_diffrn_reflns_limit_k_max 15
_diffrn_reflns_limit_k_min -15
_diffrn_reflns_limit_l_max 22
_diffrn_reflns_limit_l_min -22
_diffrn_reflns_number 17520
_diffrn_reflns_theta_full 26.06
_diffrn_reflns_theta_max 26.06
_diffrn_reflns_theta_min 1.97
_exptl_absorpt_coefficient_mu 0.302
_exptl_absorpt_correction_T_max 0.9283
_exptl_absorpt_correction_T_min 0.8990
_exptl_absorpt_correction_type multi-scan
_exptl_absorpt_process_details SADABS
_exptl_crystal_colour yellow
_exptl_crystal_density_diffrn 1.325
_exptl_crystal_density_method 'not measured'
_exptl_crystal_description block
_exptl_crystal_F_000 721
_exptl_crystal_size_max 0.36
_exptl_crystal_size_mid 0.33
_exptl_crystal_size_min 0.25
_refine_diff_density_max 0.412
_refine_diff_density_min -0.202
_refine_diff_density_rms 0.050
_refine_ls_extinction_method none
_refine_ls_goodness_of_fit_ref 1.208
_refine_ls_hydrogen_treatment constr
_refine_ls_matrix_type full
_refine_ls_number_parameters 222
_refine_ls_number_reflns 3422
_refine_ls_number_restraints 0
_refine_ls_restrained_S_all 1.208
_refine_ls_R_factor_all 0.0516
_refine_ls_R_factor_gt 0.0479
_refine_ls_shift/su_max 0.000
_refine_ls_shift/su_mean 0.000
_refine_ls_structure_factor_coef Fsqd
_refine_ls_weighting_details 'calc w=1/[\s^2^(Fo^2^)+(0.0345P)^2^+1.2565P] where P=(Fo^2^+2Fc^2^)/3'
_refine_ls_weighting_scheme calc
_refine_ls_wR_factor_gt 0.1034
_refine_ls_wR_factor_ref 0.1052
_reflns_number_gt 3214
_reflns_number_total 3422
_reflns_threshold_expression >2sigma(I)
_cod_data_source_file cg3010097_si_014.cif
_cod_data_source_block TMF+MCF-4
_cod_depositor_comments
;
The following automatic conversions were performed:

'_symmetry_cell_setting' value 'Monoclinic' changed to 'monoclinic'
according to /home/saulius/struct/CIF-dictionaries/cif_core.dic
dictionary named 'cif_core.dic' version 2.4.2 from 2011-04-26.

Automatic conversion script
Id: cif_fix_values 1891 2012-01-12 08:04:46Z andrius 
;
_cod_original_sg_symbol_H-M 'P2(1)/c  '
_cod_original_formula_sum 'C21.50 H17.75 Cl1.50 O'
_cod_database_code 4506878

loop_
_symmetry_equiv_pos_as_xyz
'x, y, z'
'-x, y+1/2, -z+1/2'
'-x, -y, -z'
'x, -y-1/2, z-1/2'

loop_
_atom_site_label
_atom_site_type_symbol
_atom_site_fract_x
_atom_site_fract_y
_atom_site_fract_z
_atom_site_U_iso_or_equiv
_atom_site_adp_type
_atom_site_occupancy
_atom_site_symmetry_multiplicity
_atom_site_calc_flag
_atom_site_refinement_flags
_atom_site_disorder_assembly
_atom_site_disorder_group
C22 C 0.24737(8) 0.25149(5) 0.21054(4) 0.0255(2) Uani 0.301(3) 1 d P A 1
H22A H 0.2469 0.3027 0.1714 0.038 Uiso 0.301(3) 1 calc PR A 1
H22B H 0.2411 0.2878 0.2566 0.038 Uiso 0.301(3) 1 calc PR A 1
H22C H 0.1473 0.2051 0.2013 0.038 Uiso 0.301(3) 1 calc PR A 1
C23 C 1.29594(9) 0.02841(6) 0.53596(3) 0.0338(2) Uani 0.301(3) 1 d P A 1
H23A H 1.3323 -0.0412 0.5531 0.051 Uiso 0.301(3) 1 calc PR A 1
H23B H 1.2155 0.0578 0.5680 0.051 Uiso 0.301(3) 1 calc PR A 1
H23C H 1.3977 0.0737 0.5361 0.051 Uiso 0.301(3) 1 calc PR A 1
Cl1 Cl 0.24737(8) 0.25149(5) 0.21054(4) 0.0255(2) Uani 0.699(3) 1 d P A 2
Cl2 Cl 1.29594(9) 0.02841(6) 0.53596(3) 0.0338(2) Uani 0.699(3) 1 d P A 2
O1 O 1.1614(2) -0.19342(11) -0.00911(7) 0.0286(3) Uani 1 1 d . . .
C7 C 0.9234(2) 0.00468(15) 0.23020(10) 0.0187(4) Uani 1 1 d . . .
C19 C 1.0263(2) 0.10317(16) 0.34498(10) 0.0223(4) Uani 1 1 d . . .
H19 H 0.9703 0.1633 0.3240 0.027 Uiso 1 1 calc R . .
C15 C 1.1008(2) -0.08141(15) 0.33918(10) 0.0195(4) Uani 1 1 d . . .
H15 H 1.0977 -0.1457 0.3137 0.023 Uiso 1 1 calc R . .
C14 C 1.0203(2) 0.00816(15) 0.30496(10) 0.0179(4) Uani 1 1 d . . .
C9 C 0.7149(2) 0.13980(15) 0.16822(10) 0.0216(4) Uani 1 1 d . . .
H9 H 0.7956 0.1526 0.1341 0.026 Uiso 1 1 calc R . .
C6 C 1.2247(2) -0.13497(15) 0.11372(10) 0.0208(4) Uani 1 1 d . . .
C11 C 0.4380(2) 0.17818(15) 0.21471(11) 0.0211(4) Uani 1 1 d . . .
C12 C 0.4725(2) 0.10210(16) 0.26954(10) 0.0219(4) Uani 1 1 d . A .
H12 H 0.3906 0.0890 0.3031 0.026 Uiso 1 1 calc R . .
C2 C 0.9244(3) -0.11086(15) 0.04315(10) 0.0214(4) Uani 1 1 d . . .
C3 C 0.8706(2) -0.06235(15) 0.10279(10) 0.0203(4) Uani 1 1 d . . .
H3 H 0.7550 -0.0375 0.1002 0.024 Uiso 1 1 calc R . .
C5 C 1.1639(2) -0.08735(15) 0.17231(10) 0.0194(4) Uani 1 1 d . . .
H5 H 1.2398 -0.0800 0.2154 0.023 Uiso 1 1 calc R . .
C8 C 0.7528(2) 0.06346(15) 0.22299(10) 0.0186(4) Uani 1 1 d . A .
C17 C 1.1926(2) 0.01938(17) 0.44762(10) 0.0233(4) Uani 1 1 d . . .
C4 C 0.9842(2) -0.04685(14) 0.17112(10) 0.0181(4) Uani 1 1 d . . .
C1 C 1.1073(3) -0.14997(15) 0.04521(10) 0.0212(4) Uani 1 1 d . . .
C10 C 0.5579(2) 0.19697(15) 0.16401(11) 0.0226(4) Uani 1 1 d . A .
H10 H 0.5336 0.2477 0.1272 0.027 Uiso 1 1 calc R . .
C20 C 0.8046(3) -0.12892(16) -0.02649(10) 0.0256(4) Uani 1 1 d . . .
H20A H 0.6917 -0.0969 -0.0218 0.038 Uiso 1 1 calc R . .
H20B H 0.7897 -0.2039 -0.0348 0.038 Uiso 1 1 calc R . .
H20C H 0.8560 -0.0975 -0.0674 0.038 Uiso 1 1 calc R . .
C21 C 1.4118(3) -0.17194(18) 0.11310(11) 0.0291(5) Uani 1 1 d . . .
H21A H 1.4775 -0.1545 0.1594 0.044 Uiso 1 1 calc R . .
H21B H 1.4644 -0.1375 0.0736 0.044 Uiso 1 1 calc R . .
H21C H 1.4134 -0.2476 0.1059 0.044 Uiso 1 1 calc R . .
C13 C 0.6298(2) 0.04593(15) 0.27380(10) 0.0205(4) Uani 1 1 d . . .
H13 H 0.6540 -0.0042 0.3110 0.025 Uiso 1 1 calc R A .
C16 C 1.1853(2) -0.07644(16) 0.41041(10) 0.0223(4) Uani 1 1 d . A .
H16 H 1.2365 -0.1370 0.4328 0.027 Uiso 1 1 calc R . .
C18 C 1.1138(3) 0.10941(17) 0.41522(11) 0.0257(4) Uani 1 1 d . A .
H18 H 1.1198 0.1738 0.4406 0.031 Uiso 1 1 calc R . .

loop_
_atom_site_aniso_label
_atom_site_aniso_U_11
_atom_site_aniso_U_22
_atom_site_aniso_U_33
_atom_site_aniso_U_23
_atom_site_aniso_U_13
_atom_site_aniso_U_12
C22 0.0172(3) 0.0267(3) 0.0322(4) -0.0011(3) 0.0005(2) 0.0062(2)
C23 0.0266(4) 0.0571(5) 0.0166(3) -0.0053(3) -0.0025(2) 0.0079(3)
Cl1 0.0172(3) 0.0267(3) 0.0322(4) -0.0011(3) 0.0005(2) 0.0062(2)
Cl2 0.0266(4) 0.0571(5) 0.0166(3) -0.0053(3) -0.0025(2) 0.0079(3)
O1 0.0392(8) 0.0261(8) 0.0213(7) -0.0033(6) 0.0072(6) 0.0046(6)
C7 0.0177(9) 0.0187(9) 0.0197(9) 0.0017(7) 0.0014(7) -0.0039(7)
C19 0.0194(9) 0.0241(10) 0.0232(10) -0.0003(8) 0.0015(7) 0.0044(8)
C15 0.0166(9) 0.0206(9) 0.0219(9) -0.0019(8) 0.0052(7) -0.0014(7)
C14 0.0131(8) 0.0236(9) 0.0175(9) -0.0005(7) 0.0041(7) 0.0004(7)
C9 0.0216(9) 0.0233(10) 0.0198(9) -0.0011(8) 0.0024(7) -0.0022(8)
C6 0.0211(9) 0.0175(9) 0.0243(10) 0.0026(8) 0.0053(7) -0.0005(7)
C11 0.0168(9) 0.0205(9) 0.0251(10) -0.0054(8) -0.0016(7) 0.0008(7)
C12 0.0183(9) 0.0265(10) 0.0213(9) -0.0052(8) 0.0037(7) -0.0022(8)
C2 0.0254(10) 0.0192(9) 0.0192(9) 0.0017(7) -0.0001(7) -0.0053(8)
C3 0.0175(9) 0.0215(9) 0.0215(9) 0.0000(7) 0.0002(7) -0.0030(7)
C5 0.0194(9) 0.0211(9) 0.0174(9) 0.0014(7) -0.0001(7) -0.0021(7)
C8 0.0177(9) 0.0203(9) 0.0174(9) -0.0034(7) -0.0003(7) -0.0007(7)
C17 0.0158(9) 0.0385(12) 0.0155(9) -0.0021(8) 0.0011(7) 0.0011(8)
C4 0.0181(9) 0.0176(9) 0.0186(9) 0.0004(7) 0.0013(7) -0.0031(7)
C1 0.0284(10) 0.0161(9) 0.0195(9) 0.0005(7) 0.0048(8) -0.0015(8)
C10 0.0225(10) 0.0211(10) 0.0233(10) 0.0040(8) -0.0019(8) -0.0007(8)
C20 0.0321(11) 0.0250(10) 0.0191(10) -0.0005(8) -0.0005(8) -0.0047(8)
C21 0.0258(10) 0.0355(12) 0.0266(11) 0.0000(9) 0.0064(8) 0.0062(9)
C13 0.0221(9) 0.0217(9) 0.0171(9) 0.0020(7) -0.0005(7) 0.0011(7)
C16 0.0184(9) 0.0287(10) 0.0199(9) 0.0053(8) 0.0032(7) 0.0020(8)
C18 0.0229(10) 0.0303(11) 0.0234(10) -0.0084(8) 0.0001(8) 0.0038(8)

loop_
_atom_type_symbol
_atom_type_description
_atom_type_scat_dispersion_real
_atom_type_scat_dispersion_imag
_atom_type_scat_source
C C 0.0033 0.0016 'International Tables Vol C Tables 4.2.6.8 and 6.1.1.4'
H H 0.0000 0.0000 'International Tables Vol C Tables 4.2.6.8 and 6.1.1.4'
O O 0.0106 0.0060 'International Tables Vol C Tables 4.2.6.8 and 6.1.1.4'
Cl Cl 0.1484 0.1585 'International Tables Vol C Tables 4.2.6.8 and 6.1.1.4'

loop_
_geom_angle_atom_site_label_1
_geom_angle_atom_site_label_2
_geom_angle_atom_site_label_3
_geom_angle
C11 C22 H22A 109.5
C11 C22 H22B 109.5
C11 C22 H22C 109.5
C17 C23 H23A 109.5
C17 C23 H23B 109.5
C17 C23 H23C 109.5
C4 C7 C14 123.88(17)
C4 C7 C8 121.60(16)
C14 C7 C8 114.51(15)
C18 C19 C14 121.18(18)
C18 C19 H19 119.4
C14 C19 H19 119.4
C16 C15 C14 121.34(18)
C16 C15 H15 119.3
C14 C15 H15 119.3
C19 C14 C15 117.82(17)
C19 C14 C7 119.42(17)
C15 C14 C7 122.71(17)
C10 C9 C8 120.69(17)
C10 C9 H9 119.7
C8 C9 H9 119.7
C5 C6 C1 120.08(17)
C5 C6 C21 123.16(18)
C1 C6 C21 116.73(17)
C10 C11 C12 120.56(17)
C10 C11 C22 119.41(15)
C12 C11 C22 120.01(15)
C13 C12 C11 119.41(17)
C13 C12 H12 120.3
C11 C12 H12 120.3
C3 C2 C1 119.64(17)
C3 C2 C20 122.85(18)
C1 C2 C20 117.50(17)
C2 C3 C4 123.29(18)
C2 C3 H3 118.4
C4 C3 H3 118.4
C6 C5 C4 122.76(17)
C6 C5 H5 118.6
C4 C5 H5 118.6
C9 C8 C13 118.59(17)
C9 C8 C7 121.40(16)
C13 C8 C7 119.95(16)
C16 C17 C18 120.70(18)
C16 C17 C23 120.52(16)
C18 C17 C23 118.77(16)
C7 C4 C3 121.00(17)
C7 C4 C5 122.82(17)
C3 C4 C5 116.17(16)
O1 C1 C6 120.80(18)
O1 C1 C2 121.16(17)
C6 C1 C2 118.04(16)
C11 C10 C9 119.76(18)
C11 C10 H10 120.1
C9 C10 H10 120.1
C2 C20 H20A 109.5
C2 C20 H20B 109.5
H20A C20 H20B 109.5
C2 C20 H20C 109.5
H20A C20 H20C 109.5
H20B C20 H20C 109.5
C6 C21 H21A 109.5
C6 C21 H21B 109.5
H21A C21 H21B 109.5
C6 C21 H21C 109.5
H21A C21 H21C 109.5
H21B C21 H21C 109.5
C12 C13 C8 120.98(18)
C12 C13 H13 119.5
C8 C13 H13 119.5
C17 C16 C15 119.27(18)
C17 C16 H16 120.4
C15 C16 H16 120.4
C19 C18 C17 119.65(18)
C19 C18 H18 120.2
C17 C18 H18 120.2

loop_
_geom_bond_atom_site_label_1
_geom_bond_atom_site_label_2
_geom_bond_distance
C22 C11 1.7127(19)
C22 H22A 0.9600
C22 H22B 0.9600
C22 H22C 0.9600
C23 C17 1.7204(19)
C23 H23A 0.9600
C23 H23B 0.9600
C23 H23C 0.9600
O1 C1 1.236(2)
C7 C4 1.374(3)
C7 C14 1.481(2)
C7 C8 1.488(3)
C19 C18 1.382(3)
C19 C14 1.397(3)
C19 H19 0.9300
C15 C16 1.389(3)
C15 C14 1.397(3)
C15 H15 0.9300
C9 C10 1.389(3)
C9 C8 1.393(3)
C9 H9 0.9300
C6 C5 1.345(3)
C6 C1 1.471(3)
C6 C21 1.497(3)
C11 C10 1.381(3)
C11 C12 1.388(3)
C12 C13 1.385(3)
C12 H12 0.9300
C2 C3 1.344(3)
C2 C1 1.472(3)
C2 C20 1.501(3)
C3 C4 1.453(2)
C3 H3 0.9300
C5 C4 1.457(3)
C5 H5 0.9300
C8 C13 1.397(3)
C17 C16 1.380(3)
C17 C18 1.384(3)
C10 H10 0.9300
C20 H20A 0.9600
C20 H20B 0.9600
C20 H20C 0.9600
C21 H21A 0.9600
C21 H21B 0.9600
C21 H21C 0.9600
C13 H13 0.9300
C16 H16 0.9300
C18 H18 0.9300
